data_7051602
loop_
_publ_author_name
'Stracke, M. P.'
'Migliorini, M. V.'
'Lissner, E.'
'Schrekker, H. S.'
'Back, D.'
'Lang, E. S.'
'Dupont, J.'
'Gon\,calves, R. S.'

_publ_section_title
;
 Electrochemical methodology for determination of imidazolium ionic
 liquids (solids at room temperature) properties: influence of the
 temperature
;
_journal_issue 1
_journal_name_full 'New Journal of Chemistry'
_journal_page_first 82
_journal_paper_doi 10.1039/b812258j
_journal_volume 33
_journal_year 2009
_chemical_formula_moiety 'C14 H15 F6 N3 O4 S2'
_chemical_formula_sum 'C14 H15 F6 N3 O4 S2'
_chemical_formula_weight 467.41
_chemical_name_common ESLJP05
_chemical_name_systematic
;
ESLJP05
;
_space_group_IT_number 14
_symmetry_cell_setting monoclinic
_symmetry_space_group_name_Hall '-P 2yn'
_symmetry_space_group_name_H-M 'P 1 21/n 1'
_atom_sites_solution_hydrogens geom
_atom_sites_solution_primary direct
_atom_sites_solution_secondary difmap
_audit_conform_dict_location ftp://ftp.iucr.org/pub/cif_core.dic
_audit_conform_dict_name cif_core.dic
_audit_conform_dict_version 2.2
_audit_creation_date 2007-12-26T12:25:28-00:00
_audit_creation_method 'WinGX routine CIF_UPDATE'
_cell_angle_alpha 90
_cell_angle_beta 92.951(6)
_cell_angle_gamma 90
_cell_formula_units_Z 4
_cell_length_a 9.7783(9)
_cell_length_b 15.2038(16)
_cell_length_c 12.8926(14)
_cell_measurement_reflns_used 123
_cell_measurement_temperature 100(2)
_cell_measurement_theta_max 29
_cell_measurement_theta_min 2
_cell_volume 1914.2(3)
_computing_cell_refinement 'Bruker SAINT'
_computing_data_collection 'Bruker APEX2/BIS/COSMO'
_computing_data_reduction 'Bruker SAINT/SADABS'
_computing_molecular_graphics 'Crysal Impact Diamond 3'
_computing_publication_material WinGX
_computing_structure_refinement 'SHELXL-97 (Sheldrick, 1997)'
_computing_structure_solution 'Bruker SHELXTL'
_diffrn_ambient_temperature 100(2)
_diffrn_measured_fraction_theta_full 0.995
_diffrn_measured_fraction_theta_max 0.995
_diffrn_measurement_device_type 'CCD area detector'
_diffrn_measurement_method 'phi scan'
_diffrn_radiation_monochromator graphite
_diffrn_radiation_type MoK\a
_diffrn_radiation_wavelength 0.71073
_diffrn_reflns_av_R_equivalents 0.0375
_diffrn_reflns_av_unetI/netI 0.0371
_diffrn_reflns_limit_h_max 13
_diffrn_reflns_limit_h_min -13
_diffrn_reflns_limit_k_max 21
_diffrn_reflns_limit_k_min -21
_diffrn_reflns_limit_l_max 18
_diffrn_reflns_limit_l_min -18
_diffrn_reflns_number 23008
_diffrn_reflns_theta_full 30.58
_diffrn_reflns_theta_max 30.58
_diffrn_reflns_theta_min 2.07
_exptl_absorpt_coefficient_mu 0.362
_exptl_absorpt_correction_T_max 1
_exptl_absorpt_correction_T_min 0.80003
_exptl_absorpt_correction_type multi-scan
_exptl_absorpt_process_details SADABS
_exptl_crystal_colour colorless
_exptl_crystal_density_diffrn 1.622
_exptl_crystal_density_method 'not measured'
_exptl_crystal_description needle
_exptl_crystal_F_000 952
_exptl_crystal_size_max 0.61
_exptl_crystal_size_mid 0.12
_exptl_crystal_size_min 0.12
_refine_diff_density_max 0.592
_refine_diff_density_min -0.524
_refine_diff_density_rms 0.07
_refine_ls_extinction_method none
_refine_ls_goodness_of_fit_ref 1.085
_refine_ls_hydrogen_treatment mixed
_refine_ls_matrix_type full
_refine_ls_number_parameters 262
_refine_ls_number_reflns 5848
_refine_ls_number_restraints 0
_refine_ls_restrained_S_all 1.085
_refine_ls_R_factor_all 0.0596
_refine_ls_R_factor_gt 0.0432
_refine_ls_shift/su_max 0.001
_refine_ls_shift/su_mean 0
_refine_ls_structure_factor_coef Fsqd
_refine_ls_weighting_details 'calc w=1/[\s^2^(Fo^2^)+(0.0538P)^2^+0.9831P] where P=(Fo^2^+2Fc^2^)/3'
_refine_ls_weighting_scheme calc
_refine_ls_wR_factor_gt 0.1127
_refine_ls_wR_factor_ref 0.1233
_reflns_number_gt 4457
_reflns_number_total 5848
_reflns_threshold_expression >2sigma(I)
_cod_data_source_file b812258j.txt
_cod_data_source_block p21n
_cod_original_sg_symbol_H-M P21/n
_cod_database_code 7051602

loop_
_symmetry_equiv_pos_as_xyz
'x, y, z'
'-x+1/2, y+1/2, -z+1/2'
'-x, -y, -z'
'x-1/2, -y-1/2, z-1/2'

loop_
_atom_site_label
_atom_site_type_symbol
_atom_site_fract_x
_atom_site_fract_y
_atom_site_fract_z
_atom_site_U_iso_or_equiv
_atom_site_adp_type
_atom_site_occupancy
_atom_site_symmetry_multiplicity
_atom_site_calc_flag
_atom_site_refinement_flags
_atom_site_disorder_assembly
_atom_site_disorder_group
S1 S 0.19567(4) 0.19669(3) 0.61378(3) 0.02027(11) Uani 1 1 d . . .
S2 S 0.20672(4) 0.37499(3) 0.67145(3) 0.01953(11) Uani 1 1 d . . .
C8 C 0.48706(17) 0.34427(12) 0.39723(14) 0.0205(3) Uani 1 1 d . . .
H8A H 0.4202 0.3017 0.423 0.025 Uiso 1 1 calc R . .
H8B H 0.5145 0.3239 0.3284 0.025 Uiso 1 1 calc R . .
C11 C 0.61578(17) 0.31464(12) 0.56549(14) 0.0213(3) Uani 1 1 d . . .
H11 H 0.5461 0.2822 0.5971 0.026 Uiso 1 1 calc R . .
C6 C 0.29960(17) 0.43244(11) 0.30800(14) 0.0206(3) Uani 1 1 d . . .
C7 C 0.41978(18) 0.43496(12) 0.38604(14) 0.0227(3) Uani 1 1 d . . .
H7A H 0.3884 0.4542 0.4542 0.027 Uiso 1 1 calc R . .
H7B H 0.4879 0.4782 0.3634 0.027 Uiso 1 1 calc R . .
C10 C 0.81037(17) 0.38244(12) 0.53907(14) 0.0215(3) Uani 1 1 d . . .
H10 H 0.9003 0.4054 0.5503 0.026 Uiso 1 1 calc R . .
C5 C 0.31527(19) 0.45553(13) 0.20525(15) 0.0277(4) Uani 1 1 d . . .
H5 H 0.4019 0.4752 0.1845 0.033 Uiso 1 1 calc R . .
C9 C 0.72948(17) 0.39005(11) 0.45163(14) 0.0203(3) Uani 1 1 d . . .
H9 H 0.7517 0.4191 0.3895 0.024 Uiso 1 1 calc R . .
C12 C 0.7862(2) 0.31183(15) 0.71543(15) 0.0310(4) Uani 1 1 d . . .
H12A H 0.8794 0.3344 0.7288 0.046 Uiso 1 1 calc R . .
H12B H 0.7864 0.2477 0.7232 0.046 Uiso 1 1 calc R . .
H12C H 0.7254 0.3379 0.765 0.046 Uiso 1 1 calc R . .
C2 C 0.06183(19) 0.39793(14) 0.26403(18) 0.0316(4) Uani 1 1 d . . .
H2 H -0.0249 0.378 0.2844 0.038 Uiso 1 1 calc R . .
C1 C 0.17141(18) 0.40350(14) 0.33707(15) 0.0270(4) Uani 1 1 d . . .
H1 H 0.159 0.3875 0.4072 0.032 Uiso 1 1 calc R . .
C3 C 0.0791(2) 0.42126(14) 0.16219(17) 0.0327(4) Uani 1 1 d . . .
H3 H 0.0043 0.4175 0.1124 0.039 Uiso 1 1 calc R . .
C4 C 0.2060(2) 0.45024(15) 0.13236(16) 0.0350(5) Uani 1 1 d . . .
H4 H 0.218 0.4664 0.0622 0.042 Uiso 1 1 calc R . .
N1 N 0.60800(14) 0.34749(10) 0.46958(11) 0.0186(3) Uani 1 1 d . . .
N2 N 0.73778(14) 0.33497(10) 0.60941(12) 0.0212(3) Uani 1 1 d . . .
C13 C 0.0697(2) 0.16444(13) 0.51084(14) 0.0269(4) Uani 1 1 d . . .
C14 C 0.2214(3) 0.36831(14) 0.81356(17) 0.0375(5) Uani 1 1 d . . .
F1 F -0.05737(11) 0.17067(9) 0.54207(9) 0.0343(3) Uani 1 1 d . . .
F6 F 0.28993(17) 0.29606(9) 0.84202(11) 0.0557(4) Uani 1 1 d . . .
F3 F 0.07935(15) 0.21493(11) 0.42794(9) 0.0490(4) Uani 1 1 d . . .
F2 F 0.09197(16) 0.08167(9) 0.48445(12) 0.0509(4) Uani 1 1 d . . .
F5 F 0.28943(19) 0.43787(10) 0.85204(11) 0.0582(5) Uani 1 1 d . . .
F4 F 0.09881(18) 0.36519(10) 0.85378(11) 0.0551(4) Uani 1 1 d . . .
O3 O 0.34493(14) 0.38156(9) 0.64059(13) 0.0341(3) Uani 1 1 d . . .
O2 O 0.32368(13) 0.20150(9) 0.56409(12) 0.0325(3) Uani 1 1 d . . .
O1 O 0.18152(15) 0.13238(9) 0.69310(11) 0.0319(3) Uani 1 1 d . . .
O4 O 0.11668(14) 0.44742(9) 0.65027(11) 0.0291(3) Uani 1 1 d . . .
N3 N 0.12921(14) 0.28755(10) 0.64221(13) 0.0239(3) Uani 1 1 d . . .

loop_
_atom_site_aniso_label
_atom_site_aniso_U_11
_atom_site_aniso_U_22
_atom_site_aniso_U_33
_atom_site_aniso_U_23
_atom_site_aniso_U_13
_atom_site_aniso_U_12
S1 0.01755(19) 0.0202(2) 0.0232(2) -0.00096(16) 0.00161(15) 0.00106(15)
S2 0.01680(19) 0.0189(2) 0.0229(2) 0.00105(16) 0.00043(15) -0.00142(14)
C8 0.0169(7) 0.0220(8) 0.0223(8) -0.0026(7) -0.0018(6) -0.0010(6)
C11 0.0169(7) 0.0226(8) 0.0246(8) 0.0030(7) 0.0031(6) 0.0018(6)
C6 0.0188(7) 0.0174(8) 0.0253(8) -0.0037(7) -0.0022(6) 0.0013(6)
C7 0.0223(8) 0.0209(8) 0.0243(8) -0.0022(7) -0.0037(6) 0.0005(6)
C10 0.0158(7) 0.0220(8) 0.0269(9) 0.0005(7) 0.0022(6) -0.0003(6)
C5 0.0239(8) 0.0308(10) 0.0280(9) 0.0011(8) -0.0006(7) -0.0043(7)
C9 0.0180(7) 0.0193(8) 0.0236(8) 0.0002(7) 0.0018(6) -0.0015(6)
C12 0.0250(9) 0.0437(12) 0.0240(9) 0.0064(8) -0.0011(7) 0.0058(8)
C2 0.0176(8) 0.0324(10) 0.0448(12) -0.0087(9) 0.0022(8) 0.0002(7)
C1 0.0226(8) 0.0307(10) 0.0281(9) -0.0038(8) 0.0040(7) -0.0020(7)
C3 0.0251(9) 0.0314(10) 0.0402(11) -0.0067(9) -0.0117(8) 0.0040(8)
C4 0.0370(11) 0.0406(12) 0.0263(10) 0.0034(9) -0.0077(8) -0.0030(9)
N1 0.0155(6) 0.0178(7) 0.0224(7) 0.0000(6) 0.0007(5) 0.0008(5)
N2 0.0166(6) 0.0243(8) 0.0228(7) 0.0022(6) 0.0011(5) 0.0030(5)
C13 0.0307(9) 0.0276(10) 0.0222(9) -0.0038(7) 0.0009(7) -0.0032(7)
C14 0.0568(14) 0.0257(10) 0.0286(10) 0.0003(8) -0.0101(9) -0.0122(9)
F1 0.0232(5) 0.0429(7) 0.0364(7) -0.0038(5) -0.0032(5) -0.0085(5)
F6 0.0778(11) 0.0384(8) 0.0470(8) 0.0138(7) -0.0340(8) -0.0090(7)
F3 0.0577(9) 0.0673(10) 0.0214(6) 0.0116(6) -0.0031(6) -0.0136(7)
F2 0.0583(9) 0.0372(8) 0.0563(9) -0.0266(7) -0.0070(7) 0.0017(7)
F5 0.0946(13) 0.0377(8) 0.0398(8) -0.0053(6) -0.0205(8) -0.0274(8)
F4 0.0799(11) 0.0538(9) 0.0339(8) -0.0038(7) 0.0249(7) -0.0152(8)
O3 0.0215(6) 0.0280(7) 0.0536(9) -0.0002(7) 0.0100(6) -0.0055(5)
O2 0.0195(6) 0.0288(7) 0.0501(9) -0.0040(6) 0.0118(6) 0.0030(5)
O1 0.0378(8) 0.0291(7) 0.0286(7) 0.0073(6) -0.0012(6) 0.0033(6)
O4 0.0280(7) 0.0224(7) 0.0365(8) 0.0010(6) -0.0019(6) 0.0043(5)
N3 0.0162(6) 0.0211(7) 0.0345(8) -0.0077(6) 0.0016(6) -0.0003(5)

loop_
_atom_type_symbol
_atom_type_description
_atom_type_scat_dispersion_real
_atom_type_scat_dispersion_imag
_atom_type_scat_source
C C 0.0033 0.0016 'International Tables Vol C Tables 4.2.6.8 and 6.1.1.4'
H H 0 0 'International Tables Vol C Tables 4.2.6.8 and 6.1.1.4'
N N 0.0061 0.0033 'International Tables Vol C Tables 4.2.6.8 and 6.1.1.4'
O O 0.0106 0.006 'International Tables Vol C Tables 4.2.6.8 and 6.1.1.4'
F F 0.0171 0.0103 'International Tables Vol C Tables 4.2.6.8 and 6.1.1.4'
S S 0.1246 0.1234 'International Tables Vol C Tables 4.2.6.8 and 6.1.1.4'

loop_
_geom_angle_atom_site_label_1
_geom_angle_atom_site_label_2
_geom_angle_atom_site_label_3
_geom_angle
_geom_angle_site_symmetry_1
_geom_angle_site_symmetry_3
_geom_angle_publ_flag
O1 S1 O2 118.24(9) . . ?
O1 S1 N3 112.16(9) . . ?
O2 S1 N3 115.95(8) . . ?
O1 S1 C13 104.45(9) . . ?
O2 S1 C13 105.04(9) . . ?
N3 S1 C13 97.65(9) . . ?
O4 S2 O3 118.34(9) . . ?
O4 S2 N3 108.82(8) . . ?
O3 S2 N3 116.37(8) . . ?
O4 S2 C14 104.45(10) . . ?
O3 S2 C14 104.79(11) . . ?
N3 S2 C14 101.86(9) . . ?
N1 C8 C7 110.96(14) . . ?
N2 C11 N1 108.36(15) . . ?
C5 C6 C1 118.73(17) . . ?
C5 C6 C7 120.69(16) . . ?
C1 C6 C7 120.53(16) . . ?
C6 C7 C8 110.87(14) . . ?
C9 C10 N2 107.11(15) . . ?
C6 C5 C4 120.86(18) . . ?
C10 C9 N1 106.97(15) . . ?
C3 C2 C1 120.05(18) . . ?
C2 C1 C6 120.49(18) . . ?
C2 C3 C4 120.00(19) . . ?
C5 C4 C3 119.87(19) . . ?
C11 N1 C9 108.81(14) . . ?
C11 N1 C8 125.63(14) . . ?
C9 N1 C8 125.44(15) . . ?
C11 N2 C10 108.75(15) . . ?
C11 N2 C12 125.50(15) . . ?
C10 N2 C12 125.75(15) . . ?
F3 C13 F2 108.92(16) . . ?
F3 C13 F1 108.07(17) . . ?
F2 C13 F1 108.32(16) . . ?
F3 C13 S1 110.91(14) . . ?
F2 C13 S1 109.10(14) . . ?
F1 C13 S1 111.46(12) . . ?
F6 C14 F4 108.33(19) . . ?
F6 C14 F5 108.56(19) . . ?
F4 C14 F5 109.0(2) . . ?
F6 C14 S2 109.51(16) . . ?
F4 C14 S2 111.45(16) . . ?
F5 C14 S2 109.89(15) . . ?
S2 N3 S1 126.79(9) . . ?

loop_
_geom_bond_atom_site_label_1
_geom_bond_atom_site_label_2
_geom_bond_distance
_geom_bond_site_symmetry_2
_geom_bond_publ_flag
S1 O1 1.4267(14) . ?
S1 O2 1.4371(13) . ?
S1 N3 1.5778(15) . ?
S1 C13 1.831(2) . ?
S2 O4 1.4276(14) . ?
S2 O3 1.4319(13) . ?
S2 N3 1.5666(16) . ?
S2 C14 1.833(2) . ?
C8 N1 1.469(2) . ?
C8 C7 1.531(2) . ?
C11 N2 1.330(2) . ?
C11 N1 1.332(2) . ?
C6 C5 1.387(3) . ?
C6 C1 1.398(2) . ?
C6 C7 1.508(2) . ?
C10 C9 1.348(3) . ?
C10 N2 1.383(2) . ?
C5 C4 1.388(3) . ?
C9 N1 1.383(2) . ?
C12 N2 1.466(2) . ?
C2 C3 1.379(3) . ?
C2 C1 1.392(3) . ?
C3 C4 1.389(3) . ?
C13 F3 1.323(2) . ?
C13 F2 1.325(2) . ?
C13 F1 1.329(2) . ?
C14 F6 1.329(3) . ?
C14 F4 1.331(3) . ?
C14 F5 1.332(2) . ?
